data_1526052
loop_
_publ_author_name
'Fu, W.T.'
'Polderman, M.J.'
'Mulder, F.M.'

_publ_section_title
;
 Structural and transport properties of the Ba Bi1-x Inx O3 system
;
_journal_name_full 'Materials Research Bulletin'
_journal_page_first 1205
_journal_page_last 1211
_journal_volume 35
_journal_year 2000
_chemical_formula_sum 'Ba Bi0.8 In0.2 O3'
_chemical_name_systematic 'Ba (Bi0.8 In0.2) O3'
_space_group_IT_number 74
_symmetry_space_group_name_Hall '-I 2c 2c'
_symmetry_space_group_name_H-M 'I b m m'
_cell_angle_alpha 90
_cell_angle_beta 90
_cell_angle_gamma 90
_cell_formula_units_Z 4
_cell_length_a 6.1106
_cell_length_b 6.0527
_cell_length_c 8.6373
_cell_volume 319.456
_citation_journal_id_ASTM MRBUAC
_cod_data_source_file Fu_MRBUAC_2000_284.cif
_cod_data_source_block Ba1Bi0.8In0.2O3
_cod_original_sg_symbol_Hall '-I 2b 2 (z,x,y)'
_cod_original_formula_sum 'Ba1 Bi0.8 In0.2 O3'
_cod_database_code 1526052

loop_
_symmetry_equiv_pos_as_xyz
x,y,z
x,-y,-z+1/2
-x,y,-z
-x,-y,z+1/2
-x,-y,-z
-x,y,z-1/2
x,-y,z
x,y,-z-1/2
x+1/2,y+1/2,z+1/2
x+1/2,-y+1/2,-z+1
-x+1/2,y+1/2,-z+1/2
-x+1/2,-y+1/2,z+1
-x+1/2,-y+1/2,-z+1/2
-x+1/2,y+1/2,z
x+1/2,-y+1/2,z+1/2
x+1/2,y+1/2,-z

loop_
_atom_site_label
_atom_site_type_symbol
_atom_site_fract_x
_atom_site_fract_y
_atom_site_fract_z
_atom_site_occupancy
_atom_site_U_iso_or_equiv
O1 O-2 0.0551 0 0.25 1 0.0
Bi1 Bi+4 0 0 0 0.8 0.0
In1 In+3 0 0 0 0.2 0.0
Ba1 Ba+2 0.506 0 0.25 1 0.0
O2 O-2 0.25 0.25 -0.0198 1 0.0
